data_7033477
loop_
_publ_author_name
'Funes, Alejandro V.'
'Carrella, Luca'
'Sorace, Lorenzo'
'Rentschler, Eva'
'Albor\'es, Pablo'

_publ_section_title
;
 Switching nuclearity and Co(ii) content through stoichiometry adjustment:
 {Co(II)6Co(III)3} and {Co(II)Co4(III)} mixed valent complexes and a study
 of their magnetic properties.
;
_journal_issue 5
_journal_name_full 'Dalton transactions (Cambridge, England : 2003)'
_journal_page_first 2390
_journal_page_last 2400
_journal_paper_doi 10.1039/c4dt03034f
_journal_volume 44
_journal_year 2015
_chemical_formula_sum 'C46 H90.8 Co5 N5 O26'
_chemical_formula_weight 1424.68
_space_group_crystal_system monoclinic
_space_group_IT_number 14
_space_group_name_Hall '-P 2yn'
_space_group_name_H-M_alt 'P 1 21/n 1'
_symmetry_space_group_name_Hall '-P 2yn'
_symmetry_space_group_name_H-M 'P 1 21/n 1'
_atom_sites_solution_hydrogens geom
_audit_creation_method SHELXL-2014/7
_audit_update_record
;
2014-11-28 deposited with the CCDC.
2014-12-10 downloaded from the CCDC.
;
_cell_angle_alpha 90
_cell_angle_beta 108.706(4)
_cell_angle_gamma 90
_cell_formula_units_Z 4
_cell_length_a 20.3316(7)
_cell_length_b 10.9609(5)
_cell_length_c 28.8394(12)
_cell_measurement_reflns_used 6390
_cell_measurement_temperature 151(1)
_cell_measurement_theta_max 28.9544
_cell_measurement_theta_min 3.5313
_cell_volume 6087.4(5)
_computing_cell_refinement
;
CrysAlisPro, Agilent Technologies,
Version 1.171.36.20 (release 27-06-2012 CrysAlis171 .NET)
(compiled Jul 11 2012,15:38:31)
;
_computing_data_collection
;
CrysAlisPro, Agilent Technologies,
Version 1.171.36.20 (release 27-06-2012 CrysAlis171 .NET)
(compiled Jul 11 2012,15:38:31)
;
_computing_data_reduction
;
CrysAlisPro, Agilent Technologies,
Version 1.171.36.20 (release 27-06-2012 CrysAlis171 .NET)
(compiled Jul 11 2012,15:38:31)
;
_computing_molecular_graphics 'ORTEPIII (Burnett & Johnson, 1996)'
_computing_publication_material 'SHELXL-2014 (Sheldrick, 2014)'
_computing_structure_refinement 'SHELXL-2014 (Sheldrick, 2014)'
_computing_structure_solution 'SIR97 (Altomare et al.,1999)'
_diffrn_ambient_temperature 151(1)
_diffrn_detector_area_resol_mean 16.1158
_diffrn_measured_fraction_theta_full 0.997
_diffrn_measured_fraction_theta_max 0.991
_diffrn_measurement_device_type 'Xcalibur, Eos, Gemini'
_diffrn_measurement_method '\w scans'
_diffrn_radiation_type MoK\a
_diffrn_radiation_wavelength 0.71073
_diffrn_reflns_av_R_equivalents 0.0713
_diffrn_reflns_av_unetI/netI 0.0850
_diffrn_reflns_Laue_measured_fraction_full 0.997
_diffrn_reflns_Laue_measured_fraction_max 0.991
_diffrn_reflns_limit_h_max 25
_diffrn_reflns_limit_h_min -24
_diffrn_reflns_limit_k_max 13
_diffrn_reflns_limit_k_min -13
_diffrn_reflns_limit_l_max 35
_diffrn_reflns_limit_l_min -36
_diffrn_reflns_number 41683
_diffrn_reflns_point_group_measured_fraction_full 0.997
_diffrn_reflns_point_group_measured_fraction_max 0.991
_diffrn_reflns_theta_full 25.242
_diffrn_reflns_theta_max 27.000
_diffrn_reflns_theta_min 3.545
_diffrn_source 'Enhance (Mo) X-ray Source'
_exptl_absorpt_coefficient_mu 1.418
_exptl_absorpt_correction_T_max 1.00000
_exptl_absorpt_correction_T_min 0.81931
_exptl_absorpt_correction_type multi-scan
_exptl_absorpt_process_details
;
 CrysAlisPro, Agilent Technologies,
 Version 1.171.36.20 (release 27-06-2012 CrysAlis171 .NET)
 (compiled Jul 11 2012,15:38:31)
 Empirical absorption correction using spherical harmonics,
 implemented in SCALE3 ABSPACK scaling algorithm.
;
_exptl_crystal_colour red
_exptl_crystal_density_diffrn 1.555
_exptl_crystal_description block
_exptl_crystal_F_000 2979
_exptl_crystal_preparation 'Magnetic properties'
_exptl_crystal_recrystallization_method 'Re-crystallisation from solvent: '
_exptl_crystal_size_max 0.59
_exptl_crystal_size_mid 0.14
_exptl_crystal_size_min 0.09
_refine_diff_density_max 0.658
_refine_diff_density_min -0.579
_refine_diff_density_rms 0.098
_refine_ls_extinction_method none
_refine_ls_goodness_of_fit_ref 1.053
_refine_ls_hydrogen_treatment constr
_refine_ls_matrix_type full
_refine_ls_number_parameters 748
_refine_ls_number_reflns 13141
_refine_ls_number_restraints 4
_refine_ls_restrained_S_all 1.057
_refine_ls_R_factor_all 0.1067
_refine_ls_R_factor_gt 0.0624
_refine_ls_shift/su_max 0.002
_refine_ls_shift/su_mean 0.000
_refine_ls_structure_factor_coef Fsqd
_refine_ls_weighting_details 'w=1/[\s^2^(Fo^2^)+(0.0387P)^2^+11.8423P] where P=(Fo^2^+2Fc^2^)/3'
_refine_ls_weighting_scheme calc
_refine_ls_wR_factor_gt 0.1179
_refine_ls_wR_factor_ref 0.1387
_reflns_Friedel_coverage 0.000
_reflns_number_gt 8733
_reflns_number_total 13141
_reflns_threshold_expression 'I > 2\s(I)'
_cod_data_source_file c4dt03034f2.cif
_cod_data_source_block 2
_cod_depositor_comments 'Adding full bibliography for 7033476--7033477.cif.'
_cod_original_formula_sum 'C46 H90.80 Co5 N5 O26'
_cod_database_code 7033477
_shelx_shelxl_version_number 2014/7
_shelx_space_group_comment
;
The symmetry employed for this shelxl refinement is uniquely defined
by the following loop, which should always be used as a source of
symmetry information in preference to the above space-group names.
They are only intended as comments.
;

loop_
_space_group_symop_operation_xyz
'x, y, z'
'-x+1/2, y+1/2, -z+1/2'
'-x, -y, -z'
'x-1/2, -y-1/2, z-1/2'

loop_
_atom_site_label
_atom_site_type_symbol
_atom_site_fract_x
_atom_site_fract_y
_atom_site_fract_z
_atom_site_U_iso_or_equiv
_atom_site_adp_type
_atom_site_occupancy
_atom_site_site_symmetry_order
_atom_site_calc_flag
_atom_site_refinement_flags_posn
_atom_site_refinement_flags_adp
_atom_site_refinement_flags_occupancy
_atom_site_disorder_assembly
_atom_site_disorder_group
Co1 Co 1.05224(3) 0.06173(6) 0.24516(2) 0.02324(15) Uani 1 1 d . . . . .
Co2 Co 0.93438(3) 0.01266(6) 0.14580(2) 0.02575(16) Uani 1 1 d . . . . .
Co3 Co 1.03233(3) 0.24076(6) 0.17420(2) 0.02442(15) Uani 1 1 d . . . . .
Co4 Co 0.83293(3) -0.15414(6) 0.05833(2) 0.02805(16) Uani 1 1 d . . . . .
Co5 Co 0.76745(3) 0.01563(7) 0.09975(2) 0.03638(19) Uani 1 1 d . . . . .
O11 O 1.09632(15) 0.1939(3) 0.28689(11) 0.0268(7) Uani 1 1 d . . . . .
O12 O 0.95383(17) 0.1973(3) 0.29043(12) 0.0373(8) Uani 1 1 d . . . . .
O13 O 0.68765(16) -0.0384(4) 0.04673(12) 0.0391(9) Uani 1 1 d . . . . .
O14 O 0.73288(17) 0.1777(4) 0.08207(13) 0.0437(10) Uani 1 1 d . . . . .
O15 O 1.09146(15) 0.1041(3) 0.19703(11) 0.0254(7) Uani 1 1 d . . . . .
O16 O 1.09017(16) 0.3068(3) 0.14127(11) 0.0299(8) Uani 1 1 d . . . . .
O17 O 0.8695(3) -0.4792(4) 0.02052(16) 0.0701(13) Uani 1 1 d . . . . .
O18 O 0.84375(16) 0.0719(4) 0.15083(12) 0.0385(9) Uani 1 1 d . . . . .
O19 O 0.97832(15) 0.1602(3) 0.20737(11) 0.0267(7) Uani 1 1 d . . . . .
H19 H 0.9482 0.2049 0.2220 0.032 Uiso 1 1 calc R U . . .
O21 O 1.07631(15) 0.3421(3) 0.22960(11) 0.0272(7) Uani 1 1 d . . . . .
O22 O 1.01018(15) 0.0201(3) 0.29377(11) 0.0283(7) Uani 1 1 d . . . . .
O23 O 0.74192(16) -0.1727(3) 0.01225(11) 0.0305(8) Uani 1 1 d . . . . .
O24 O 0.7469(2) 0.1778(4) 0.00764(14) 0.0495(10) Uani 1 1 d . . . . .
O25 O 1.00367(15) -0.0662(3) 0.20590(11) 0.0271(7) Uani 1 1 d . . . . .
O26 O 0.98580(15) 0.1410(3) 0.11971(11) 0.0273(7) Uani 1 1 d . . . . .
O27 O 0.92317(15) -0.1390(3) 0.10355(11) 0.0318(8) Uani 1 1 d . . . . .
O28 O 0.80078(17) -0.1434(3) 0.11399(12) 0.0380(9) Uani 1 1 d . . . . .
O35 O 1.2603(2) -0.1038(5) 0.39388(15) 0.0725(14) Uani 1 1 d . . . . .
H35 H 1.3013 -0.0942 0.3963 0.109 Uiso 1 1 calc R U . . .
O36 O 0.9173(2) 0.6392(4) 0.16599(14) 0.0497(10) Uani 1 1 d . . . . .
H36 H 0.9006 0.6798 0.1411 0.075 Uiso 1 1 calc R U . . .
O37 O 0.9239(2) -0.0436(4) -0.07495(14) 0.0534(11) Uani 1 1 d . . . . .
H37 H 0.9392 -0.0774 -0.0947 0.080 Uiso 1 1 calc R U . . .
O46 O 1.1053(2) 0.4724(4) 0.10256(17) 0.0626(13) Uani 1 1 d . . . . .
O47 O 0.84276(17) -0.3254(3) 0.06083(12) 0.0354(8) Uani 1 1 d . . . . .
O110 O 0.82677(15) 0.0156(3) 0.06121(12) 0.0316(8) Uani 1 1 d . . . . .
H110 H 0.8027 0.0751 0.0385 0.047 Uiso 1 1 d R U . . .
N15 N 1.13360(19) -0.0468(4) 0.27138(14) 0.0283(9) Uani 1 1 d . . . . .
N16 N 0.96538(19) 0.3714(4) 0.14578(14) 0.0304(9) Uani 1 1 d . . . . .
N17 N 0.87264(19) -0.1551(4) 0.00440(14) 0.0274(9) Uani 1 1 d . . . . .
N18 N 0.7185(2) -0.0106(5) 0.14817(17) 0.0513(14) Uani 1 1 d D . . . .
C11 C 1.0963(2) 0.3030(5) 0.27355(16) 0.0252(10) Uani 1 1 d . . . . .
C12 C 0.9737(2) 0.0958(5) 0.30899(17) 0.0309(11) Uani 1 1 d . . . . .
C13 C 0.6891(2) -0.1144(5) 0.01442(17) 0.0314(11) Uani 1 1 d . . . . .
C14 C 0.7241(3) 0.2233(5) 0.0393(2) 0.0422(14) Uani 1 1 d . . . . .
C15 C 1.0508(3) -0.1612(5) 0.20530(18) 0.0354(12) Uani 1 1 d . . . . .
H15A H 1.0746 -0.1428 0.1819 0.043 Uiso 1 1 calc R U . . .
H15B H 1.0261 -0.2377 0.1960 0.043 Uiso 1 1 calc R U . . .
C16 C 1.0725(3) 0.4126(5) 0.12341(18) 0.0355(12) Uani 1 1 d . . . . .
C17 C 0.9726(2) -0.1728(5) 0.07959(17) 0.0335(12) Uani 1 1 d . . . . .
H17A H 0.9763 -0.2609 0.0787 0.040 Uiso 1 1 calc R U . . .
H17B H 1.0180 -0.1398 0.0974 0.040 Uiso 1 1 calc R U . . .
C21 C 1.1212(3) 0.4019(5) 0.31345(18) 0.0325(11) Uani 1 1 d . . . . .
C22 C 0.9504(3) 0.0515(6) 0.35172(19) 0.0447(14) Uani 1 1 d . . . . .
C23 C 0.6198(2) -0.1440(5) -0.02475(18) 0.0364(12) Uani 1 1 d . . . . .
C24 C 0.6813(3) 0.3415(6) 0.0274(2) 0.0501(16) Uani 1 1 d . . . . .
C25 C 1.1028(3) -0.1707(5) 0.25653(18) 0.0341(12) Uani 1 1 d . . . . .
H25A H 1.0797 -0.1988 0.2792 0.041 Uiso 1 1 calc R U . . .
H25B H 1.1390 -0.2285 0.2568 0.041 Uiso 1 1 calc R U . . .
C26 C 1.0073(3) 0.4659(4) 0.13022(18) 0.0349(12) Uani 1 1 d . . . . .
H26A H 1.0202 0.5298 0.1547 0.042 Uiso 1 1 calc R U . . .
H26B H 0.9790 0.5024 0.0997 0.042 Uiso 1 1 calc R U . . .
C27 C 0.9479(2) -0.1223(5) 0.02832(17) 0.0302(11) Uani 1 1 d . . . . .
H27A H 0.9532 -0.0343 0.0293 0.036 Uiso 1 1 calc R U . . .
H27B H 0.9755 -0.1559 0.0095 0.036 Uiso 1 1 calc R U . . .
C31 C 1.1457(3) 0.3433(6) 0.36362(19) 0.0545(16) Uani 1 1 d . . . . .
H31A H 1.1083 0.2978 0.3687 0.082 Uiso 1 1 calc R U . . .
H31B H 1.1837 0.2893 0.3657 0.082 Uiso 1 1 calc R U . . .
H31C H 1.1606 0.4055 0.3882 0.082 Uiso 1 1 calc R U . . .
C32 C 0.9906(4) -0.0600(7) 0.3761(2) 0.074(2) Uani 1 1 d . . . . .
H32A H 0.9838 -0.1246 0.3526 0.111 Uiso 1 1 calc R U . . .
H32B H 1.0391 -0.0404 0.3889 0.111 Uiso 1 1 calc R U . . .
H32C H 0.9744 -0.0858 0.4024 0.111 Uiso 1 1 calc R U . . .
C33 C 0.5752(3) -0.0285(6) -0.0376(2) 0.0584(18) Uani 1 1 d . . . . .
H33A H 0.5680 0.0033 -0.0086 0.088 Uiso 1 1 calc R U . . .
H33B H 0.5986 0.0315 -0.0509 0.088 Uiso 1 1 calc R U . . .
H33C H 0.5312 -0.0479 -0.0614 0.088 Uiso 1 1 calc R U . . .
C34 C 0.7139(3) 0.4372(6) 0.0664(2) 0.0654(19) Uani 1 1 d . . . . .
H34A H 0.7602 0.4545 0.0666 0.098 Uiso 1 1 calc R U . . .
H34B H 0.6866 0.5105 0.0593 0.098 Uiso 1 1 calc R U . . .
H34C H 0.7153 0.4068 0.0979 0.098 Uiso 1 1 calc R U . . .
C35 C 1.1654(2) 0.1061(4) 0.21861(17) 0.0277(11) Uani 1 1 d . . . . .
H35A H 1.1798 0.1722 0.2420 0.033 Uiso 1 1 calc R U . . .
H35B H 1.1877 0.1160 0.1937 0.033 Uiso 1 1 calc R U . . .
C36 C 0.9472(2) 0.2190(5) 0.08106(17) 0.0328(12) Uani 1 1 d . . . . .
H36A H 0.9130 0.1720 0.0562 0.039 Uiso 1 1 calc R U . . .
H36B H 0.9780 0.2582 0.0660 0.039 Uiso 1 1 calc R U . . .
C37 C 0.8590(3) -0.3709(5) 0.0250(2) 0.0398(13) Uani 1 1 d . . . . .
C38 C 0.7506(3) -0.2152(6) 0.1267(2) 0.0453(14) Uani 1 1 d . . . . .
H38A H 0.7731 -0.2627 0.1559 0.054 Uiso 1 1 calc R U . A 1
H38B H 0.7281 -0.2710 0.1003 0.054 Uiso 1 1 calc R U . A 1
C41 C 1.0593(3) 0.4870(6) 0.3085(2) 0.066(2) Uani 1 1 d . . . . .
H41A H 1.0446 0.5232 0.2765 0.099 Uiso 1 1 calc R U . . .
H41B H 1.0216 0.4410 0.3131 0.099 Uiso 1 1 calc R U . . .
H41C H 1.0729 0.5501 0.3328 0.099 Uiso 1 1 calc R U . . .
C42 C 0.8732(3) 0.0225(8) 0.3309(2) 0.078(2) Uani 1 1 d . . . . .
H42A H 0.8662 -0.0423 0.3073 0.116 Uiso 1 1 calc R U . . .
H42B H 0.8562 -0.0024 0.3569 0.116 Uiso 1 1 calc R U . . .
H42C H 0.8485 0.0938 0.3152 0.116 Uiso 1 1 calc R U . . .
C43 C 0.5837(3) -0.2392(7) -0.0026(2) 0.063(2) Uani 1 1 d . . . . .
H43A H 0.5761 -0.2061 0.0261 0.095 Uiso 1 1 calc R U . . .
H43B H 0.5399 -0.2608 -0.0261 0.095 Uiso 1 1 calc R U . . .
H43C H 0.6124 -0.3106 0.0062 0.095 Uiso 1 1 calc R U . . .
C44 C 0.6801(4) 0.3938(7) -0.0225(2) 0.079(2) Uani 1 1 d . . . . .
H44A H 0.6597 0.3352 -0.0478 0.118 Uiso 1 1 calc R U . . .
H44B H 0.6530 0.4674 -0.0290 0.118 Uiso 1 1 calc R U . . .
H44C H 0.7266 0.4115 -0.0217 0.118 Uiso 1 1 calc R U . . .
C45 C 1.1836(2) -0.0160(5) 0.24381(18) 0.0340(12) Uani 1 1 d . . . . .
H45A H 1.2306 -0.0134 0.2665 0.041 Uiso 1 1 calc R U . . .
H45B H 1.1815 -0.0787 0.2197 0.041 Uiso 1 1 calc R U . . .
C46 C 0.9117(2) 0.3133(5) 0.10242(18) 0.0364(12) Uani 1 1 d . . . . .
H46A H 0.8756 0.2755 0.1128 0.044 Uiso 1 1 calc R U . . .
H46B H 0.8904 0.3749 0.0781 0.044 Uiso 1 1 calc R U . . .
C47 C 0.8640(3) -0.2826(5) -0.01357(18) 0.0354(12) Uani 1 1 d . . . . .
H47A H 0.9032 -0.3048 -0.0241 0.042 Uiso 1 1 calc R U . . .
H47B H 0.8223 -0.2884 -0.0417 0.042 Uiso 1 1 calc R U . . .
C51 C 1.1792(3) 0.4745(5) 0.3042(2) 0.0511(15) Uani 1 1 d . . . . .
H51A H 1.1627 0.5108 0.2723 0.077 Uiso 1 1 calc R U . . .
H51B H 1.1943 0.5373 0.3285 0.077 Uiso 1 1 calc R U . . .
H51C H 1.2174 0.4212 0.3060 0.077 Uiso 1 1 calc R U . . .
C52 C 0.9609(4) 0.1532(7) 0.3886(2) 0.073(2) Uani 1 1 d . . . . .
H52A H 0.9353 0.2239 0.3731 0.110 Uiso 1 1 calc R U . . .
H52B H 0.9446 0.1276 0.4149 0.110 Uiso 1 1 calc R U . . .
H52C H 1.0094 0.1730 0.4015 0.110 Uiso 1 1 calc R U . . .
C53 C 0.6320(3) -0.1962(5) -0.07038(18) 0.0443(14) Uani 1 1 d . . . . .
H53A H 0.6547 -0.1362 -0.0842 0.066 Uiso 1 1 calc R U . . .
H53B H 0.6608 -0.2675 -0.0617 0.066 Uiso 1 1 calc R U . . .
H53C H 0.5883 -0.2178 -0.0940 0.066 Uiso 1 1 calc R U . . .
C54 C 0.6074(3) 0.3129(7) 0.0268(3) 0.080(2) Uani 1 1 d . . . . .
H54A H 0.5873 0.2526 0.0021 0.120 Uiso 1 1 calc R U . . .
H54B H 0.6086 0.2822 0.0582 0.120 Uiso 1 1 calc R U . . .
H54C H 0.5799 0.3859 0.0195 0.120 Uiso 1 1 calc R U . . .
C55 C 1.2232(3) -0.1364(6) 0.3465(2) 0.0542(16) Uani 1 1 d . . . . .
H55A H 1.2009 -0.2146 0.3462 0.065 Uiso 1 1 calc R U . . .
H55B H 1.2542 -0.1432 0.3270 0.065 Uiso 1 1 calc R U . . .
C56 C 0.9307(3) 0.4214(5) 0.18017(19) 0.0379(12) Uani 1 1 d . . . . .
H56A H 0.9664 0.4476 0.2097 0.045 Uiso 1 1 calc R U . . .
H56B H 0.9053 0.3555 0.1892 0.045 Uiso 1 1 calc R U . . .
C57 C 0.8561(2) -0.0807(5) -0.08284(17) 0.0356(12) Uani 1 1 d . . . . .
H57A H 0.8506 -0.1649 -0.0937 0.043 Uiso 1 1 calc R U . . .
H57B H 0.8248 -0.0309 -0.1083 0.043 Uiso 1 1 calc R U . . .
C65 C 1.1682(2) -0.0371(5) 0.32489(17) 0.0385(13) Uani 1 1 d . . . . .
H65A H 1.1331 -0.0416 0.3410 0.046 Uiso 1 1 calc R U . . .
H65B H 1.1902 0.0422 0.3321 0.046 Uiso 1 1 calc R U . . .
C66 C 0.8809(3) 0.5271(5) 0.1616(2) 0.0454(14) Uani 1 1 d . . . . .
H66A H 0.8541 0.5133 0.1275 0.054 Uiso 1 1 calc R U . . .
H66B H 0.8487 0.5314 0.1801 0.054 Uiso 1 1 calc R U . . .
C67 C 0.8377(2) -0.0686(5) -0.03585(17) 0.0321(11) Uani 1 1 d . . . . .
H67A H 0.8487 0.0138 -0.0236 0.039 Uiso 1 1 calc R U . . .
H67B H 0.7879 -0.0790 -0.0439 0.039 Uiso 1 1 calc R U . . .
O38 O 0.6272(7) 0.0748(14) 0.2117(5) 0.079(4) Uiso 0.34 1 d D . P B 1
H38 H 0.6495 0.1379 0.2201 0.119 Uiso 0.34 1 calc R U P B 1
C18 C 0.8224(8) 0.1146(15) 0.1892(6) 0.0337(17) Uiso 0.34 1 d . . P C 1
H18A H 0.8038 0.1966 0.1826 0.040 Uiso 0.34 1 calc R U P C 1
H18B H 0.8608 0.1151 0.2196 0.040 Uiso 0.34 1 calc R U P C 1
C28 C 0.7656(8) 0.0243(15) 0.1921(6) 0.0327(17) Uiso 0.34 1 d . . P C 1
H28A H 0.7882 -0.0484 0.2091 0.039 Uiso 0.34 1 calc R U P C 1
H28B H 0.7403 0.0611 0.2119 0.039 Uiso 0.34 1 calc R U P C 1
C48 C 0.6946(8) -0.1254(17) 0.1364(6) 0.044(2) Uani 0.34 1 d . . P C 1
H48A H 0.6541 -0.1226 0.1073 0.053 Uiso 0.34 1 calc R U P C 1
H48B H 0.6801 -0.1582 0.1629 0.053 Uiso 0.34 1 calc R U P C 1
C58 C 0.5993(9) 0.070(2) 0.1584(6) 0.052(2) Uiso 0.34 1 d D . P B 1
H58A H 0.5684 0.1392 0.1472 0.062 Uiso 0.34 1 calc R U P B 1
H58B H 0.5716 -0.0032 0.1491 0.062 Uiso 0.34 1 calc R U P B 1
C68 C 0.6521(7) 0.0717(16) 0.1316(6) 0.0431(19) Uiso 0.34 1 d D . P B 1
H68A H 0.6679 0.1553 0.1319 0.052 Uiso 0.34 1 calc R U P B 1
H68B H 0.6276 0.0514 0.0977 0.052 Uiso 0.34 1 calc R U P B 1
O38' O 0.6221(5) -0.0808(9) 0.2078(3) 0.064(3) Uiso 0.46 1 d D . P C 2
H38' H 0.6075 -0.1456 0.1942 0.096 Uiso 0.46 1 calc R U P C 2
C18' C 0.8324(4) 0.0604(8) 0.1984(3) 0.0337(17) Uiso 0.66 1 d . . P C 2
H18C H 0.8585 0.1221 0.2210 0.040 Uiso 0.66 1 calc R U P C 2
H18D H 0.8469 -0.0194 0.2125 0.040 Uiso 0.66 1 calc R U P C 2
C28' C 0.7544(4) 0.0780(8) 0.1880(3) 0.0327(17) Uiso 0.66 1 d . . P C 2
H28C H 0.7421 0.0618 0.2173 0.039 Uiso 0.66 1 calc R U P C 2
H28D H 0.7410 0.1610 0.1775 0.039 Uiso 0.66 1 calc R U P C 2
C48' C 0.7355(4) -0.1462(9) 0.1677(3) 0.044(2) Uani 0.66 1 d . . P C 2
H48C H 0.7755 -0.1477 0.1972 0.053 Uiso 0.66 1 calc R U P C 2
H48D H 0.6962 -0.1819 0.1749 0.053 Uiso 0.66 1 calc R U P C 2
C58' C 0.6077(5) 0.0193(9) 0.1706(3) 0.052(2) Uiso 0.66 1 d D . P C 2
H58C H 0.6238 0.0959 0.1873 0.062 Uiso 0.66 1 calc R U P C 2
H58D H 0.5579 0.0258 0.1550 0.062 Uiso 0.66 1 calc R U P C 2
C68' C 0.6423(4) 0.0008(9) 0.1308(3) 0.0431(19) Uiso 0.66 1 d D . P C 2
H68C H 0.6229 -0.0721 0.1125 0.052 Uiso 0.66 1 calc R U P C 2
H68D H 0.6298 0.0692 0.1083 0.052 Uiso 0.66 1 calc R U P C 2
N1W N 0.8143(4) 0.2796(8) -0.1643(3) 0.103(3) Uani 1 1 d . . . . .
C1W C 0.8413(5) 0.2805(8) -0.0682(3) 0.097(3) Uani 1 1 d . . . . .
H1WA H 0.8156 0.2165 -0.0592 0.146 Uiso 1 1 d R U . . .
H1WB H 0.8278 0.3578 -0.0585 0.146 Uiso 1 1 d R U . . .
H1WC H 0.8901 0.2680 -0.0522 0.146 Uiso 1 1 d R U . . .
C2W C 0.8262(4) 0.2792(8) -0.1238(4) 0.085(3) Uani 1 1 d . . . . .
O1W O 0.5797(3) 0.2746(5) 0.2496(2) 0.106(2) Uani 1 1 d . . . . .
H1WD H 0.5780 0.3488 0.2577 0.159 Uiso 1 1 d R U . . .
H1WE H 0.5936 0.2309 0.2752 0.159 Uiso 1 1 d R U . . .
O2W O 0.9824(8) 0.4238(14) -0.0040(5) 0.166(9) Uani 0.5 1 d . . P D 1
O3W O 0.6645(12) -0.156(2) 0.2475(9) 0.158(9) Uiso 0.35 1 d . . P E 1
O38" O 0.6119(12) 0.1606(16) 0.1786(9) 0.071(7) Uiso 0.2 1 d D . P F 3
O3W' O 0.705(3) 0.225(5) 0.2507(18) 0.136(17) Uiso 0.15 1 d . . P G 3

loop_
_atom_site_aniso_label
_atom_site_aniso_U_11
_atom_site_aniso_U_22
_atom_site_aniso_U_33
_atom_site_aniso_U_23
_atom_site_aniso_U_13
_atom_site_aniso_U_12
Co1 0.0216(3) 0.0277(3) 0.0196(3) 0.0013(3) 0.0054(2) -0.0004(3)
Co2 0.0207(3) 0.0335(4) 0.0225(3) 0.0006(3) 0.0062(3) -0.0035(3)
Co3 0.0225(3) 0.0293(4) 0.0207(3) 0.0026(3) 0.0058(2) -0.0019(3)
Co4 0.0226(3) 0.0383(4) 0.0238(3) -0.0034(3) 0.0082(3) -0.0075(3)
Co5 0.0202(3) 0.0587(5) 0.0318(4) -0.0142(3) 0.0105(3) -0.0071(3)
O11 0.0269(17) 0.0278(19) 0.0247(17) 0.0009(14) 0.0066(14) -0.0006(14)
O12 0.039(2) 0.043(2) 0.031(2) 0.0040(17) 0.0129(16) 0.0113(17)
O13 0.0218(17) 0.062(3) 0.035(2) -0.0103(18) 0.0115(15) -0.0087(17)
O14 0.0286(19) 0.062(3) 0.037(2) -0.0175(19) 0.0065(16) 0.0046(18)
O15 0.0197(15) 0.0335(19) 0.0231(17) 0.0020(14) 0.0072(13) 0.0008(14)
O16 0.0303(18) 0.0316(19) 0.0295(19) 0.0023(15) 0.0118(15) -0.0053(15)
O17 0.113(4) 0.042(3) 0.056(3) 0.002(2) 0.029(3) 0.009(3)
O18 0.0233(17) 0.063(3) 0.0299(19) -0.0148(18) 0.0090(15) -0.0093(17)
O19 0.0214(16) 0.0337(19) 0.0258(17) 0.0076(14) 0.0089(13) 0.0024(14)
O21 0.0247(16) 0.0307(18) 0.0253(18) 0.0003(14) 0.0071(14) -0.0033(14)
O22 0.0280(17) 0.0346(19) 0.0230(17) 0.0067(14) 0.0093(14) 0.0030(15)
O23 0.0247(17) 0.040(2) 0.0268(18) -0.0027(15) 0.0078(14) -0.0072(15)
O24 0.050(2) 0.052(3) 0.053(3) -0.008(2) 0.025(2) 0.010(2)
O25 0.0263(16) 0.0280(18) 0.0244(17) -0.0022(14) 0.0045(14) -0.0044(14)
O26 0.0245(16) 0.0359(19) 0.0203(17) 0.0026(14) 0.0056(13) -0.0044(14)
O27 0.0239(16) 0.047(2) 0.0241(18) -0.0060(15) 0.0071(14) -0.0069(15)
O28 0.0304(18) 0.057(2) 0.0304(19) -0.0030(17) 0.0154(15) -0.0086(17)
O35 0.055(3) 0.109(4) 0.045(3) 0.016(3) 0.004(2) 0.011(3)
O36 0.060(3) 0.038(2) 0.050(3) 0.0111(19) 0.016(2) 0.008(2)
O37 0.045(2) 0.082(3) 0.038(2) -0.012(2) 0.0204(19) -0.018(2)
O46 0.075(3) 0.047(3) 0.084(3) 0.021(2) 0.051(3) -0.002(2)
O47 0.038(2) 0.041(2) 0.0271(19) 0.0016(16) 0.0097(16) -0.0081(17)
O110 0.0249(16) 0.041(2) 0.0314(19) -0.0107(16) 0.0130(14) -0.0055(15)
N15 0.031(2) 0.032(2) 0.023(2) 0.0044(17) 0.0097(17) 0.0042(18)
N16 0.027(2) 0.030(2) 0.034(2) 0.0057(18) 0.0095(18) 0.0000(18)
N17 0.024(2) 0.033(2) 0.026(2) -0.0009(17) 0.0086(17) -0.0030(17)
N18 0.024(2) 0.089(4) 0.045(3) -0.024(3) 0.016(2) -0.012(3)
C11 0.017(2) 0.037(3) 0.022(2) -0.004(2) 0.0066(19) 0.002(2)
C12 0.026(2) 0.044(3) 0.024(3) 0.007(2) 0.008(2) 0.006(2)
C13 0.028(3) 0.041(3) 0.026(3) -0.001(2) 0.011(2) -0.005(2)
C14 0.023(3) 0.055(4) 0.043(3) -0.014(3) 0.003(2) -0.006(3)
C15 0.036(3) 0.033(3) 0.035(3) -0.005(2) 0.009(2) -0.002(2)
C16 0.043(3) 0.035(3) 0.031(3) 0.005(2) 0.015(2) -0.005(2)
C17 0.027(2) 0.045(3) 0.030(3) -0.002(2) 0.011(2) -0.002(2)
C21 0.034(3) 0.032(3) 0.030(3) -0.007(2) 0.009(2) -0.002(2)
C22 0.051(3) 0.062(4) 0.029(3) 0.011(3) 0.025(3) 0.013(3)
C23 0.025(3) 0.053(4) 0.028(3) -0.002(2) 0.004(2) -0.009(2)
C24 0.036(3) 0.062(4) 0.047(4) -0.020(3) 0.006(3) 0.007(3)
C25 0.034(3) 0.031(3) 0.034(3) 0.003(2) 0.006(2) 0.004(2)
C26 0.043(3) 0.027(3) 0.031(3) 0.007(2) 0.005(2) -0.005(2)
C27 0.018(2) 0.041(3) 0.033(3) 0.000(2) 0.010(2) -0.003(2)
C31 0.075(4) 0.056(4) 0.028(3) -0.011(3) 0.009(3) -0.008(3)
C32 0.091(5) 0.087(5) 0.062(5) 0.043(4) 0.048(4) 0.030(4)
C33 0.042(3) 0.078(5) 0.046(4) -0.012(3) 0.001(3) 0.007(3)
C34 0.065(4) 0.058(4) 0.065(5) -0.024(4) 0.009(3) 0.010(4)
C35 0.018(2) 0.037(3) 0.028(3) 0.001(2) 0.008(2) -0.001(2)
C36 0.033(3) 0.038(3) 0.022(3) 0.008(2) 0.002(2) -0.006(2)
C37 0.046(3) 0.035(3) 0.035(3) -0.002(2) 0.010(3) 0.000(3)
C38 0.042(3) 0.062(4) 0.039(3) 0.001(3) 0.022(3) -0.018(3)
C41 0.052(4) 0.074(5) 0.067(5) -0.039(4) 0.011(3) 0.020(4)
C42 0.059(4) 0.130(7) 0.057(4) 0.019(4) 0.037(4) -0.013(4)
C43 0.045(3) 0.100(6) 0.041(4) -0.001(4) 0.008(3) -0.041(4)
C44 0.090(5) 0.085(6) 0.055(5) -0.011(4) 0.015(4) 0.035(5)
C45 0.025(2) 0.045(3) 0.034(3) -0.001(2) 0.011(2) 0.002(2)
C46 0.027(3) 0.038(3) 0.036(3) 0.012(2) 0.000(2) -0.005(2)
C47 0.042(3) 0.033(3) 0.032(3) -0.007(2) 0.014(2) -0.005(2)
C51 0.050(3) 0.048(4) 0.057(4) -0.017(3) 0.020(3) -0.018(3)
C52 0.095(5) 0.096(6) 0.037(4) -0.006(4) 0.032(4) 0.022(5)
C53 0.039(3) 0.054(4) 0.031(3) 0.000(3) 0.000(2) -0.007(3)
C54 0.035(3) 0.076(5) 0.124(7) -0.011(5) 0.017(4) 0.012(4)
C55 0.055(4) 0.064(4) 0.031(3) 0.007(3) -0.005(3) 0.009(3)
C56 0.037(3) 0.040(3) 0.038(3) 0.008(2) 0.014(2) 0.006(2)
C57 0.030(3) 0.053(3) 0.026(3) 0.004(2) 0.011(2) -0.002(2)
C65 0.027(3) 0.061(4) 0.023(3) 0.006(2) 0.001(2) 0.008(3)
C66 0.037(3) 0.046(4) 0.051(4) 0.008(3) 0.011(3) 0.007(3)
C67 0.026(2) 0.038(3) 0.032(3) 0.001(2) 0.009(2) -0.003(2)
C48 0.031(4) 0.074(6) 0.031(4) 0.010(4) 0.013(3) -0.011(4)
C48' 0.031(4) 0.074(6) 0.031(4) 0.010(4) 0.013(3) -0.011(4)
N1W 0.088(5) 0.132(7) 0.092(6) -0.061(6) 0.032(5) -0.006(5)
C1W 0.109(7) 0.082(6) 0.098(7) 0.005(5) 0.029(6) 0.006(5)
C2W 0.062(5) 0.065(5) 0.131(9) -0.023(6) 0.036(6) -0.020(4)
O1W 0.151(5) 0.082(4) 0.109(5) 0.023(3) 0.074(4) 0.045(4)
O2W 0.196(16) 0.221(18) 0.117(10) 0.108(13) 0.100(11) 0.165(16)

loop_
_atom_type_symbol
_atom_type_description
_atom_type_scat_dispersion_real
_atom_type_scat_dispersion_imag
_atom_type_scat_source
C C 0.0033 0.0016 'International Tables Vol C Tables 4.2.6.8 and 6.1.1.4'
H H 0.0000 0.0000 'International Tables Vol C Tables 4.2.6.8 and 6.1.1.4'
Co Co 0.3494 0.9721 'International Tables Vol C Tables 4.2.6.8 and 6.1.1.4'
N N 0.0061 0.0033 'International Tables Vol C Tables 4.2.6.8 and 6.1.1.4'
O O 0.0106 0.0060 'International Tables Vol C Tables 4.2.6.8 and 6.1.1.4'

loop_
_geom_angle_atom_site_label_1
_geom_angle_atom_site_label_2
_geom_angle_atom_site_label_3
_geom_angle
O15 Co1 O25 90.27(13)
O15 Co1 O19 83.07(13)
O25 Co1 O19 84.91(14)
O15 Co1 O11 93.09(13)
O25 Co1 O11 175.93(13)
O19 Co1 O11 93.20(14)
O15 Co1 O22 178.76(13)
O25 Co1 O22 89.53(14)
O19 Co1 O22 95.68(13)
O11 Co1 O22 87.07(13)
O15 Co1 N15 85.97(14)
O25 Co1 N15 89.70(15)
O19 Co1 N15 167.75(14)
O11 Co1 N15 92.83(15)
O22 Co1 N15 95.26(14)
O15 Co1 Co3 43.18(9)
O25 Co1 Co3 99.21(10)
O19 Co1 Co3 42.90(9)
O11 Co1 Co3 81.74(10)
O22 Co1 Co3 135.67(10)
N15 Co1 Co3 127.88(11)
O18 Co2 O27 112.34(13)
O18 Co2 O26 113.35(14)
O27 Co2 O26 108.43(13)
O18 Co2 O25 118.44(13)
O27 Co2 O25 94.41(13)
O26 Co2 O25 108.06(12)
O18 Co2 O19 81.85(12)
O27 Co2 O19 163.13(12)
O26 Co2 O19 71.85(11)
O25 Co2 O19 70.08(11)
O16 Co3 O19 174.67(14)
O16 Co3 O26 91.72(13)
O19 Co3 O26 86.21(13)
O16 Co3 O15 92.87(13)
O19 Co3 O15 82.08(13)
O26 Co3 O15 85.69(14)
O16 Co3 O21 89.88(13)
O19 Co3 O21 92.30(13)
O26 Co3 O21 178.03(13)
O15 Co3 O21 95.38(13)
O16 Co3 N16 88.31(15)
O19 Co3 N16 96.55(14)
O26 Co3 N16 88.83(15)
O15 Co3 N16 174.43(15)
O21 Co3 N16 90.07(15)
O16 Co3 Co1 132.86(10)
O19 Co3 Co1 42.80(9)
O26 Co3 Co1 96.87(10)
O15 Co3 Co1 42.23(9)
O21 Co3 Co1 82.87(10)
N16 Co3 Co1 137.91(11)
O110 Co4 O27 86.89(15)
O110 Co4 O47 175.45(15)
O27 Co4 O47 89.63(15)
O110 Co4 O23 94.20(14)
O27 Co4 O23 178.88(16)
O47 Co4 O23 89.30(14)
O110 Co4 O28 81.73(15)
O27 Co4 O28 86.16(14)
O47 Co4 O28 95.12(15)
O23 Co4 O28 94.27(14)
O110 Co4 N17 95.22(15)
O27 Co4 N17 89.56(14)
O47 Co4 N17 87.68(15)
O23 Co4 N17 90.06(14)
O28 Co4 N17 174.87(15)
O110 Co4 Co5 42.60(9)
O27 Co4 Co5 97.93(10)
O47 Co4 Co5 135.32(10)
O23 Co4 Co5 83.07(10)
O28 Co4 Co5 42.23(12)
N17 Co4 Co5 136.01(12)
O28 Co5 O18 89.06(16)
O28 Co5 O110 82.74(14)
O18 Co5 O110 86.47(14)
O28 Co5 O14 177.41(15)
O18 Co5 O14 92.56(16)
O110 Co5 O14 95.33(16)
O28 Co5 O13 92.36(16)
O18 Co5 O13 178.58(17)
O110 Co5 O13 93.85(14)
O14 Co5 O13 86.03(16)
O28 Co5 N18 86.46(19)
O18 Co5 N18 88.29(16)
O110 Co5 N18 168.06(19)
O14 Co5 N18 95.6(2)
O13 Co5 N18 91.66(16)
O28 Co5 Co4 43.75(10)
O18 Co5 Co4 99.74(11)
O110 Co5 Co4 42.16(11)
O14 Co5 Co4 133.86(11)
O13 Co5 Co4 81.40(11)
N18 Co5 Co4 128.79(17)
C11 O11 Co1 125.0(3)
C13 O13 Co5 125.2(3)
C14 O14 Co5 122.6(3)
C35 O15 Co1 108.7(3)
C35 O15 Co3 126.7(3)
Co1 O15 Co3 94.59(13)
C16 O16 Co3 114.5(3)
C18 O18 Co5 110.2(7)
C18' O18 Co5 111.7(4)
C18 O18 Co2 134.0(7)
C18' O18 Co2 117.6(4)
Co5 O18 Co2 112.75(17)
Co1 O19 Co3 94.31(13)
Co1 O19 Co2 94.69(13)
Co3 O19 Co2 94.62(12)
C11 O21 Co3 123.4(3)
C12 O22 Co1 122.7(3)
C13 O23 Co4 123.9(3)
C15 O25 Co1 109.2(3)
C15 O25 Co2 125.8(3)
Co1 O25 Co2 106.43(15)
C36 O26 Co3 107.8(3)
C36 O26 Co2 119.0(3)
Co3 O26 Co2 105.70(14)
C17 O27 Co4 108.6(3)
C17 O27 Co2 122.5(3)
Co4 O27 Co2 112.58(16)
C38 O28 Co5 109.4(3)
C38 O28 Co4 130.1(3)
Co5 O28 Co4 94.01(16)
C37 O47 Co4 114.0(3)
Co4 O110 Co5 95.24(15)
C65 N15 C25 112.3(4)
C65 N15 C45 110.9(4)
C25 N15 C45 110.0(4)
C65 N15 Co1 114.5(3)
C25 N15 Co1 102.3(3)
C45 N15 Co1 106.5(3)
C56 N16 C26 112.4(4)
C56 N16 C46 109.5(4)
C26 N16 C46 111.9(4)
C56 N16 Co3 113.7(3)
C26 N16 Co3 104.1(3)
C46 N16 Co3 105.0(3)
C47 N17 C67 110.8(4)
C47 N17 C27 112.0(4)
C67 N17 C27 111.4(4)
C47 N17 Co4 104.4(3)
C67 N17 Co4 113.4(3)
C27 N17 Co4 104.5(3)
C48 N18 C28 125.3(11)
C68' N18 C28' 113.9(5)
C48 N18 C68 104.8(10)
C28 N18 C68 113.5(10)
C68' N18 C48' 106.6(6)
C28' N18 C48' 109.6(5)
C48 N18 Co5 100.4(7)
C28 N18 Co5 104.5(7)
C68' N18 Co5 117.4(4)
C28' N18 Co5 102.4(4)
C68 N18 Co5 106.2(6)
C48' N18 Co5 106.5(4)
O11 C11 O21 126.3(4)
O11 C11 C21 118.2(4)
O21 C11 C21 115.5(4)
O12 C12 O22 125.2(4)
O12 C12 C22 119.1(4)
O22 C12 C22 115.6(4)
O13 C13 O23 126.3(4)
O13 C13 C23 116.8(4)
O23 C13 C23 116.8(4)
O24 C14 O14 125.0(5)
O24 C14 C24 119.3(5)
O14 C14 C24 115.7(5)
O25 C15 C25 107.5(4)
O46 C16 O16 124.0(5)
O46 C16 C26 119.6(5)
O16 C16 C26 116.3(4)
O27 C17 C27 108.2(4)
C31 C21 C51 110.8(5)
C31 C21 C41 110.8(5)
C51 C21 C41 109.0(5)
C31 C21 C11 110.1(4)
C51 C21 C11 109.0(4)
C41 C21 C11 107.1(4)
C52 C22 C32 109.6(5)
C52 C22 C42 109.1(5)
C32 C22 C42 110.5(6)
C52 C22 C12 108.8(5)
C32 C22 C12 111.7(4)
C42 C22 C12 107.1(4)
C53 C23 C43 109.7(5)
C53 C23 C33 110.4(5)
C43 C23 C33 109.9(5)
C53 C23 C13 110.4(4)
C43 C23 C13 106.7(4)
C33 C23 C13 109.7(5)
C34 C24 C54 110.0(5)
C34 C24 C14 109.5(5)
C54 C24 C14 108.3(5)
C34 C24 C44 107.8(6)
C54 C24 C44 110.1(6)
C14 C24 C44 111.1(5)
N15 C25 C15 108.2(4)
N16 C26 C16 112.1(4)
N17 C27 C17 109.4(4)
O15 C35 C45 104.9(4)
O26 C36 C46 108.0(4)
O17 C37 O47 124.2(5)
O17 C37 C47 119.5(5)
O47 C37 C47 116.3(5)
O28 C38 C48' 105.4(5)
O28 C38 C48 108.3(7)
C35 C45 N15 110.4(4)
C36 C46 N16 108.3(4)
N17 C47 C37 112.2(4)
O35 C55 C65 108.2(5)
N16 C56 C66 116.7(4)
O37 C57 C67 110.1(4)
N15 C65 C55 114.2(4)
O36 C66 C56 111.1(4)
N17 C67 C57 116.5(4)
O18 C18 C28 104.9(11)
N18 C28 C18 116.2(12)
N18 C48 C38 113.5(10)
O38 C58 C68 116.1(14)
C58 C68 N18 121.4(13)
O18 C18' C28' 105.7(6)
N18 C28' C18' 106.7(6)
C38 C48' N18 105.4(5)
O38' C58' C68' 114.0(8)
N18 C68' C58' 116.1(7)
N1W C2W C1W 178.8(10)

loop_
_geom_bond_atom_site_label_1
_geom_bond_atom_site_label_2
_geom_bond_distance
_geom_bond_site_symmetry_2
Co1 O15 1.868(3) .
Co1 O25 1.872(3) .
Co1 O19 1.887(3) .
Co1 O11 1.912(3) .
Co1 O22 1.917(3) .
Co1 N15 1.981(4) .
Co1 Co3 2.7698(9) .
Co2 O18 2.002(3) .
Co2 O27 2.030(3) .
Co2 O26 2.036(3) .
Co2 O25 2.042(3) .
Co2 O19 2.356(3) .
Co3 O16 1.878(3) .
Co3 O19 1.891(3) .
Co3 O26 1.899(3) .
Co3 O15 1.902(3) .
Co3 O21 1.915(3) .
Co3 N16 1.964(4) .
Co4 O110 1.868(3) .
Co4 O27 1.887(3) .
Co4 O47 1.887(4) .
Co4 O23 1.912(3) .
Co4 O28 1.921(3) .
Co4 N17 1.969(4) .
Co4 Co5 2.7717(10) .
Co5 O28 1.868(4) .
Co5 O18 1.868(3) .
Co5 O110 1.884(3) .
Co5 O14 1.919(4) .
Co5 O13 1.931(3) .
Co5 N18 1.979(4) .
O11 C11 1.257(6) .
O12 C12 1.244(6) .
O13 C13 1.257(6) .
O14 C14 1.290(7) .
O15 C35 1.431(5) .
O16 C16 1.272(6) .
O17 C37 1.220(6) .
O18 C18 1.394(15) .
O18 C18' 1.467(8) .
O21 C11 1.274(5) .
O22 C12 1.280(6) .
O23 C13 1.267(6) .
O24 C14 1.251(6) .
O25 C15 1.419(6) .
O26 C36 1.424(5) .
O27 C17 1.439(5) .
O28 C38 1.427(6) .
O35 C55 1.380(7) .
O36 C66 1.419(6) .
O37 C57 1.384(6) .
O46 C16 1.223(6) .
O47 C37 1.282(6) .
N15 C65 1.480(6) .
N15 C25 1.499(6) .
N15 C45 1.517(6) .
N16 C56 1.494(6) .
N16 C26 1.499(6) .
N16 C46 1.512(6) .
N17 C47 1.481(6) .
N17 C67 1.491(6) .
N17 C27 1.506(5) .
N18 C48 1.352(18) .
N18 C28 1.375(16) .
N18 C68' 1.472(8) .
N18 C28' 1.503(9) .
N18 C68 1.564(13) .
N18 C48' 1.588(10) .
C11 C21 1.543(6) .
C12 C22 1.535(7) .
C13 C23 1.532(7) .
C14 C24 1.537(8) .
C15 C25 1.519(7) .
C16 C26 1.518(7) .
C17 C27 1.506(6) .
C21 C31 1.514(7) .
C21 C51 1.516(7) .
C21 C41 1.537(7) .
C22 C52 1.509(9) .
C22 C32 1.512(8) .
C22 C42 1.524(8) .
C23 C53 1.527(7) .
C23 C43 1.529(7) .
C23 C33 1.532(8) .
C24 C34 1.526(8) .
C24 C54 1.529(8) .
C24 C44 1.542(9) .
C35 C45 1.510(7) .
C36 C46 1.502(7) .
C37 C47 1.502(7) .
C38 C48' 1.515(10) .
C38 C48 1.596(18) .
C55 C65 1.542(7) .
C56 C66 1.519(7) .
C57 C67 1.523(6) .
O38 C58 1.459(16) .
C18 C28 1.54(2) .
C58 C68 1.511(15) .
O38' C58' 1.497(12) .
C18' C28' 1.529(11) .
C58' C68' 1.538(10) .
N1W C2W 1.114(11) .
C1W C2W 1.532(12) .
O2W O2W 1.80(4) 3_765
